data_4072183
loop_
_publ_author_name
'Bouyahyi, Miloud'
'Grunova, Ekaterina'
'Marquet, Nicolas'
'Kirillov, Evgueni'
'Thomas, Christophe M.'
'Roisnel, Thierry'
'Carpentier, Jean-Fran\,cois'

_publ_section_title
;
 Aluminum Complexes of Fluorinated Dialkoxy-Diimino Salen-like Ligands:
 Syntheses, Structures, and Use in Ring-Opening Polymerization of Cyclic
 Esters
;
_journal_issue 22
_journal_name_full Organometallics
_journal_page_first 5815
_journal_paper_doi 10.1021/om800651z
_journal_volume 27
_journal_year 2008
_chemical_compound_source 'synthesis as described'
_chemical_formula_moiety 'C22 H32 F12 N2 O2'
_chemical_formula_sum 'C22 H32 F12 N2 O2'
_chemical_formula_weight 584.5
_chemical_name_systematic
;
 ?
;
_space_group_IT_number 14
_symmetry_cell_setting monoclinic
_symmetry_Int_Tables_number 14
_symmetry_space_group_name_Hall '-P 2yn'
_symmetry_space_group_name_H-M 'P 1 21/n 1'
_atom_sites_solution_hydrogens geom
_atom_sites_solution_primary direct
_atom_sites_solution_secondary difmap
_audit_conform_dict_location ftp://ftp.iucr.org/pub/cif_core.dic
_audit_conform_dict_name cif_core.dic
_audit_conform_dict_version 2.3
_audit_creation_date 2007-09-20T16:47:45-00:00
_audit_creation_method 'WinGX routine CIF_UPDATE'
_cell_angle_alpha 90
_cell_angle_beta 91.228(7)
_cell_angle_gamma 90
_cell_formula_units_Z 2
_cell_length_a 7.3782(16)
_cell_length_b 22.163(5)
_cell_length_c 7.7542(14)
_cell_measurement_reflns_used 2123
_cell_measurement_temperature 100(2)
_cell_measurement_theta_max 27.03
_cell_measurement_theta_min 2.78
_cell_measurement_wavelength 0.71073
_cell_volume 1267.7(5)
_computing_cell_refinement 'Bruker SMART, 2006'
_computing_data_collection 'Bruker SMART, 2006'
_computing_data_reduction 'Bruker SAINT, 2006'
_computing_molecular_graphics 'Ortep-3 for Windows (Farrugia, 1997)'
_computing_publication_material 'WinGX publication routines (Farrugia, 1999)'
_computing_structure_refinement 'SHELXL-97 (Sheldrick, 1997)'
_computing_structure_solution 'SIR97 (Altomare et al., 1999)'
_diffrn_ambient_temperature 100(2)
_diffrn_detector 'CCD plate'
_diffrn_measured_fraction_theta_full 0.987
_diffrn_measured_fraction_theta_max 0.973
_diffrn_measurement_device_type 'APEXII, Bruker-AXS'
_diffrn_measurement_method 'CCD rotation images, thin slices'
_diffrn_radiation_monochromator graphite
_diffrn_radiation_probe x-ray
_diffrn_radiation_type MoK\a
_diffrn_radiation_wavelength 0.71073
_diffrn_reflns_av_R_equivalents 0.0458
_diffrn_reflns_av_unetI/netI 0.051
_diffrn_reflns_limit_h_max 9
_diffrn_reflns_limit_h_min -9
_diffrn_reflns_limit_k_max 28
_diffrn_reflns_limit_k_min -28
_diffrn_reflns_limit_l_max 9
_diffrn_reflns_limit_l_min -10
_diffrn_reflns_number 8311
_diffrn_reflns_theta_full 25
_diffrn_reflns_theta_max 27.48
_diffrn_reflns_theta_min 2.91
_exptl_absorpt_coefficient_mu 0.157
_exptl_absorpt_correction_T_max 0.991
_exptl_absorpt_correction_T_min 0.935
_exptl_absorpt_correction_type multi-scan
_exptl_absorpt_process_details
;
  [Sheldrick, G.M. (2002). SADABS Bruker AXS Inc., Madison, Wisconsin, USA]
;
_exptl_crystal_colour colourless
_exptl_crystal_density_diffrn 1.531
_exptl_crystal_density_method 'not measured'
_exptl_crystal_description prism
_exptl_crystal_F_000 604
_exptl_crystal_size_max 0.38
_exptl_crystal_size_mid 0.15
_exptl_crystal_size_min 0.06
_refine_diff_density_max 0.341
_refine_diff_density_min -0.242
_refine_diff_density_rms 0.057
_refine_ls_extinction_method none
_refine_ls_goodness_of_fit_ref 1.189
_refine_ls_hydrogen_treatment mixed
_refine_ls_matrix_type full
_refine_ls_number_parameters 179
_refine_ls_number_reflns 2819
_refine_ls_number_restraints 0
_refine_ls_restrained_S_all 1.189
_refine_ls_R_factor_all 0.0727
_refine_ls_R_factor_gt 0.0603
_refine_ls_shift/su_max 0
_refine_ls_shift/su_mean 0
_refine_ls_structure_factor_coef Fsqd
_refine_ls_weighting_details 'calc w=1/[\s^2^(Fo^2^)+(0.0289P)^2^+0.9399P] where P=(Fo^2^+2Fc^2^)/3'
_refine_ls_weighting_scheme calc
_refine_ls_wR_factor_gt 0.1128
_refine_ls_wR_factor_ref 0.1173
_reflns_number_gt 2434
_reflns_number_total 2819
_reflns_threshold_expression >2sigma(I)
_cod_data_source_file om800651z_si_001.cif
_cod_data_source_block job
_cod_original_sg_symbol_H-M 'P 21/n'
_cod_database_code 4072183

loop_
_symmetry_equiv_pos_as_xyz
'x, y, z'
'-x+1/2, y+1/2, -z+1/2'
'-x, -y, -z'
'x-1/2, -y-1/2, z-1/2'

loop_
_atom_site_label
_atom_site_type_symbol
_atom_site_fract_x
_atom_site_fract_y
_atom_site_fract_z
_atom_site_U_iso_or_equiv
_atom_site_adp_type
_atom_site_occupancy
_atom_site_calc_flag
_atom_site_refinement_flags
C1 C 0.2648(3) 0.18915(11) 0.1341(3) 0.0206(5) Uani 1 d .
F1A F 0.11470(19) 0.17809(7) 0.0381(2) 0.0282(4) Uani 1 d .
F1B F 0.3170(2) 0.24570(6) 0.09960(18) 0.0260(3) Uani 1 d .
F1C F 0.2132(2) 0.18873(7) 0.29818(18) 0.0334(4) Uani 1 d .
C2 C 0.5950(3) 0.16633(11) 0.1818(3) 0.0207(5) Uani 1 d .
F2A F 0.5669(2) 0.19031(7) 0.33777(17) 0.0300(4) Uani 1 d .
F2B F 0.67452(19) 0.20940(7) 0.08912(18) 0.0262(3) Uani 1 d .
F2C F 0.7180(2) 0.12260(7) 0.20572(19) 0.0292(4) Uani 1 d .
C3 C 0.4154(3) 0.14114(10) 0.1016(3) 0.0134(4) Uani 1 d .
O4 O 0.3811(2) 0.09062(7) 0.20432(19) 0.0182(4) Uani 1 d .
H4 H 0.303(5) 0.0688(16) 0.138(4) 0.05 Uiso 1 d .
C5 C 0.4267(3) 0.12547(10) -0.0980(3) 0.0118(4) Uani 1 d .
C5A C 0.6005(3) 0.08909(12) -0.1316(3) 0.0212(5) Uani 1 d .
H5A1 H 0.5971 0.0739 -0.2504 0.032 Uiso 1 calc R
H5A2 H 0.6083 0.055 -0.0512 0.032 Uiso 1 calc R
H5A3 H 0.7066 0.1152 -0.1145 0.032 Uiso 1 calc R
C5B C 0.4279(3) 0.18380(11) -0.2081(3) 0.0216(5) Uani 1 d .
H5B1 H 0.5081 0.2137 -0.1528 0.032 Uiso 1 calc R
H5B2 H 0.3047 0.2001 -0.2176 0.032 Uiso 1 calc R
H5B3 H 0.4718 0.1745 -0.3235 0.032 Uiso 1 calc R
C6 C 0.2707(3) 0.08248(9) -0.1592(3) 0.0108(4) Uani 1 d .
C7 C 0.2350(3) 0.07952(10) -0.3543(3) 0.0150(5) Uani 1 d .
H7 H 0.3336 0.1034 -0.4087 0.018 Uiso 1 calc R
C7A C 0.2483(3) 0.01529(11) -0.4271(3) 0.0180(5) Uani 1 d .
H7A1 H 0.3543 -0.0051 -0.3755 0.027 Uiso 1 calc R
H7A2 H 0.2609 0.0172 -0.5526 0.027 Uiso 1 calc R
H7A3 H 0.1384 -0.0073 -0.3997 0.027 Uiso 1 calc R
C7B C 0.0552(3) 0.11113(11) -0.4047(3) 0.0204(5) Uani 1 d .
H7B1 H -0.0456 0.0904 -0.3495 0.031 Uiso 1 calc R
H7B2 H 0.0375 0.1098 -0.5303 0.031 Uiso 1 calc R
H7B3 H 0.0595 0.1532 -0.3663 0.031 Uiso 1 calc R
N8 N 0.1935(2) 0.05009(8) -0.0466(2) 0.0123(4) Uani 1 d .
C9 C 0.0508(3) 0.00557(10) -0.0827(3) 0.0130(4) Uani 1 d .
H9A H 0.105 -0.0325 -0.1237 0.016 Uiso 1 calc R
H9B H -0.0334 0.0209 -0.1736 0.016 Uiso 1 calc R

loop_
_atom_site_aniso_label
_atom_site_aniso_U_11
_atom_site_aniso_U_22
_atom_site_aniso_U_33
_atom_site_aniso_U_23
_atom_site_aniso_U_13
_atom_site_aniso_U_12
C1 0.0236(13) 0.0150(12) 0.0233(11) -0.0029(9) 0.0060(10) -0.0017(10)
F1A 0.0156(7) 0.0235(8) 0.0455(9) -0.0053(7) 0.0016(6) 0.0043(6)
F1B 0.0323(8) 0.0107(7) 0.0351(8) -0.0020(6) 0.0052(6) 0.0020(6)
F1C 0.0438(10) 0.0292(9) 0.0281(8) -0.0068(6) 0.0207(7) 0.0016(7)
C2 0.0252(13) 0.0165(12) 0.0205(11) -0.0031(9) -0.0016(9) -0.0030(10)
F2A 0.0422(10) 0.0277(9) 0.0199(7) -0.0105(6) -0.0037(6) -0.0079(7)
F2B 0.0257(8) 0.0228(8) 0.0301(8) -0.0014(6) -0.0009(6) -0.0136(6)
F2C 0.0238(8) 0.0245(8) 0.0384(8) -0.0052(6) -0.0157(6) 0.0022(6)
C3 0.0183(11) 0.0096(11) 0.0123(9) 0.0004(8) 0.0020(8) -0.0026(9)
O4 0.0283(9) 0.0119(8) 0.0140(7) 0.0030(6) -0.0029(6) -0.0063(7)
C5 0.0108(10) 0.0119(11) 0.0128(9) 0.0001(8) 0.0028(8) -0.0004(8)
C5A 0.0132(11) 0.0261(13) 0.0242(11) -0.0112(10) 0.0024(9) -0.0021(10)
C5B 0.0297(14) 0.0170(12) 0.0181(11) 0.0047(9) 0.0009(10) -0.0098(10)
C6 0.0100(10) 0.0081(10) 0.0142(9) -0.0011(8) 0.0003(8) 0.0024(8)
C7 0.0139(11) 0.0168(12) 0.0144(10) 0.0023(8) 0.0001(8) -0.0047(9)
C7A 0.0186(12) 0.0231(13) 0.0124(10) -0.0019(9) 0.0016(8) -0.0053(9)
C7B 0.0217(12) 0.0190(12) 0.0203(11) 0.0066(9) -0.0054(9) -0.0014(10)
N8 0.0091(9) 0.0117(9) 0.0162(9) 0.0011(7) 0.0018(7) -0.0006(7)
C9 0.0116(10) 0.0131(11) 0.0144(10) 0.0003(8) -0.0008(8) -0.0034(8)

loop_
_atom_type_symbol
_atom_type_description
_atom_type_scat_dispersion_real
_atom_type_scat_dispersion_imag
_atom_type_scat_source
C C 0.0033 0.0016 'International Tables Vol C Tables 4.2.6.8 and 6.1.1.4'
H H 0 0 'International Tables Vol C Tables 4.2.6.8 and 6.1.1.4'
N N 0.0061 0.0033 'International Tables Vol C Tables 4.2.6.8 and 6.1.1.4'
O O 0.0106 0.006 'International Tables Vol C Tables 4.2.6.8 and 6.1.1.4'
F F 0.0171 0.0103 'International Tables Vol C Tables 4.2.6.8 and 6.1.1.4'

loop_
_geom_angle_atom_site_label_1
_geom_angle_atom_site_label_2
_geom_angle_atom_site_label_3
_geom_angle
_geom_angle_site_symmetry_1
_geom_angle_site_symmetry_3
F1C C1 F1B 106.59(18) . .
F1C C1 F1A 106.12(19) . .
F1B C1 F1A 107.29(19) . .
F1C C1 C3 111.54(19) . .
F1B C1 C3 113.35(18) . .
F1A C1 C3 111.54(18) . .
F2C C2 F2B 106.7(2) . .
F2C C2 F2A 106.23(19) . .
F2B C2 F2A 106.23(19) . .
F2C C2 C3 111.41(19) . .
F2B C2 C3 114.88(19) . .
F2A C2 C3 110.89(19) . .
O4 C3 C2 102.84(18) . .
O4 C3 C1 108.33(17) . .
C2 C3 C1 107.07(18) . .
O4 C3 C5 113.13(17) . .
C2 C3 C5 113.97(17) . .
C1 C3 C5 110.97(17) . .
C3 O4 H4 103(2) . .
C5A C5 C5B 109.18(18) . .
C5A C5 C6 103.88(17) . .
C5B C5 C6 110.81(17) . .
C5A C5 C3 109.85(17) . .
C5B C5 C3 110.78(17) . .
C6 C5 C3 112.09(16) . .
C5 C5A H5A1 109.5 . .
C5 C5A H5A2 109.5 . .
H5A1 C5A H5A2 109.5 . .
C5 C5A H5A3 109.5 . .
H5A1 C5A H5A3 109.5 . .
H5A2 C5A H5A3 109.5 . .
C5 C5B H5B1 109.5 . .
C5 C5B H5B2 109.5 . .
H5B1 C5B H5B2 109.5 . .
C5 C5B H5B3 109.5 . .
H5B1 C5B H5B3 109.5 . .
H5B2 C5B H5B3 109.5 . .
N8 C6 C7 125.64(19) . .
N8 C6 C5 118.25(18) . .
C7 C6 C5 115.91(16) . .
C6 C7 C7A 113.06(17) . .
C6 C7 C7B 111.07(17) . .
C7A C7 C7B 112.92(19) . .
C6 C7 H7 106.4 . .
C7A C7 H7 106.4 . .
C7B C7 H7 106.4 . .
C7 C7A H7A1 109.5 . .
C7 C7A H7A2 109.5 . .
H7A1 C7A H7A2 109.5 . .
C7 C7A H7A3 109.5 . .
H7A1 C7A H7A3 109.5 . .
H7A2 C7A H7A3 109.5 . .
C7 C7B H7B1 109.5 . .
C7 C7B H7B2 109.5 . .
H7B1 C7B H7B2 109.5 . .
C7 C7B H7B3 109.5 . .
H7B1 C7B H7B3 109.5 . .
H7B2 C7B H7B3 109.5 . .
C6 N8 C9 125.35(18) . .
N8 C9 C9 108.3(2) . 3
N8 C9 H9A 110 . .
C9 C9 H9A 110 3 .
N8 C9 H9B 110 . .
C9 C9 H9B 110 3 .
H9A C9 H9B 108.4 . .

loop_
_geom_bond_atom_site_label_1
_geom_bond_atom_site_label_2
_geom_bond_distance
_geom_bond_site_symmetry_2
C1 F1C 1.336(3) .
C1 F1B 1.340(3) .
C1 F1A 1.344(3) .
C1 C3 1.563(3) .
C2 F2C 1.338(3) .
C2 F2B 1.338(3) .
C2 F2A 1.341(3) .
C2 C3 1.555(3) .
C3 O4 1.401(2) .
C3 C5 1.590(3) .
O4 H4 0.90(3) .
C5 C5A 1.542(3) .
C5 C5B 1.549(3) .
C5 C6 1.560(3) .
C5A H5A1 0.98 .
C5A H5A2 0.98 .
C5A H5A3 0.98 .
C5B H5B1 0.98 .
C5B H5B2 0.98 .
C5B H5B3 0.98 .
C6 N8 1.274(3) .
C6 C7 1.531(3) .
C7 C7A 1.535(3) .
C7 C7B 1.543(3) .
C7 H7 1 .
C7A H7A1 0.98 .
C7A H7A2 0.98 .
C7A H7A3 0.98 .
C7B H7B1 0.98 .
C7B H7B2 0.98 .
C7B H7B3 0.98 .
N8 C9 1.465(3) .
C9 C9 1.519(4) 3
C9 H9A 0.99 .
C9 H9B 0.99 .

loop_
_geom_torsion_atom_site_label_1
_geom_torsion_atom_site_label_2
_geom_torsion_atom_site_label_3
_geom_torsion_atom_site_label_4
_geom_torsion
_geom_torsion_site_symmetry_4
F2C C2 C3 O4 47.9(2) .
F2B C2 C3 O4 169.35(18) .
F2A C2 C3 O4 -70.2(2) .
F2C C2 C3 C1 161.96(17) .
F2B C2 C3 C1 -76.6(2) .
F2A C2 C3 C1 43.9(2) .
F2C C2 C3 C5 -74.9(2) .
F2B C2 C3 C5 46.5(3) .
F2A C2 C3 C5 166.96(18) .
F1C C1 C3 O4 35.2(2) .
F1B C1 C3 O4 155.50(18) .
F1A C1 C3 O4 -83.3(2) .
F1C C1 C3 C2 -75.1(2) .
F1B C1 C3 C2 45.2(2) .
F1A C1 C3 C2 166.44(18) .
F1C C1 C3 C5 159.96(18) .
F1B C1 C3 C5 -79.7(2) .
F1A C1 C3 C5 41.5(2) .
O4 C3 C5 C5A -70.1(2) .
C2 C3 C5 C5A 46.9(2) .
C1 C3 C5 C5A 167.87(18) .
O4 C3 C5 C5B 169.17(18) .
C2 C3 C5 C5B -73.8(2) .
C1 C3 C5 C5B 47.2(2) .
O4 C3 C5 C6 44.8(2) .
C2 C3 C5 C6 161.85(18) .
C1 C3 C5 C6 -77.2(2) .
C5A C5 C6 N8 96.3(2) .
C5B C5 C6 N8 -146.62(19) .
C3 C5 C6 N8 -22.3(3) .
C5A C5 C6 C7 -78.9(2) .
C5B C5 C6 C7 38.2(2) .
C3 C5 C6 C7 162.54(17) .
N8 C6 C7 C7A -51.5(3) .
C5 C6 C7 C7A 123.3(2) .
N8 C6 C7 C7B 76.7(3) .
C5 C6 C7 C7B -108.6(2) .
C7 C6 N8 C9 -2.5(3) .
C5 C6 N8 C9 -177.20(18) .
C6 N8 C9 C9 -159.2(2) 3
